data_7155443
loop_
_publ_author_name
'Ning, Yingtang'
'Fukuda, Tomoya'
'Ikeda, Hirotaka'
'Otani, Yuko'
'Kawahata, Masatoshi'
'Yamaguchi, Kentaro'
'Ohwada, Tomohiko'

_publ_section_title
;
 Revisiting secondary interactions in neighboring group participation,
 exemplified by reactivity changes of iminylium intermediates.
;
_journal_issue 6
_journal_name_full 'Organic &amp; biomolecular chemistry'
_journal_page_first 1381
_journal_page_last 1392
_journal_paper_doi 10.1039/c6ob02719a
_journal_volume 15
_journal_year 2017
_chemical_formula_sum 'C18 H18 Cl N O6 S2'
_chemical_formula_weight 443.90
_space_group_crystal_system monoclinic
_space_group_IT_number 14
_space_group_name_Hall '-P 2ybc'
_space_group_name_H-M_alt 'P 1 21/c 1'
_symmetry_space_group_name_Hall '-P 2ybc'
_symmetry_space_group_name_H-M 'P 1 21/c 1'
_atom_sites_solution_hydrogens geom
_audit_creation_method SHELXL-2014/7
_audit_update_record
;
2016-03-26 deposited with the CCDC.
2017-01-10 downloaded from the CCDC.
;
_cell_angle_alpha 90
_cell_angle_beta 93.049(3)
_cell_angle_gamma 90
_cell_formula_units_Z 4
_cell_length_a 12.5262(12)
_cell_length_b 9.5955(9)
_cell_length_c 16.6342(15)
_cell_measurement_reflns_used 9432
_cell_measurement_temperature 100(2)
_cell_measurement_theta_max 77.86
_cell_measurement_theta_min 4.31
_cell_volume 1996.5(3)
_computing_cell_refinement 'APEX2 (Bruker AXS, 2006)'
_computing_data_collection 'APEX2 (Bruker AXS, 2006)'
_computing_data_reduction 'SAINT (Bruker AXS, 2004)'
_computing_molecular_graphics 'ORTEP-3 for Windows (Farrugia, 1997)'
_computing_publication_material 'SHELXLE (H\"ubschle et al., 2011)'
_computing_structure_refinement 'SHELXL-2014/7 (Sheldrick, 2014)'
_computing_structure_solution 'SHELXT 2014/5 (Sheldrick, 2014)'
_diffrn_ambient_temperature 100(2)
_diffrn_detector_area_resol_mean 10.24
_diffrn_measured_fraction_theta_full 0.995
_diffrn_measured_fraction_theta_max 0.964
_diffrn_measurement_device_type 'BrukerD8 goniometer'
_diffrn_measurement_method 'omega and phi scans'
_diffrn_radiation_type CuK\a
_diffrn_radiation_wavelength 1.54178
_diffrn_reflns_av_R_equivalents 0.0475
_diffrn_reflns_av_unetI/netI 0.0334
_diffrn_reflns_Laue_measured_fraction_full 0.995
_diffrn_reflns_Laue_measured_fraction_max 0.964
_diffrn_reflns_limit_h_max 15
_diffrn_reflns_limit_h_min -15
_diffrn_reflns_limit_k_max 11
_diffrn_reflns_limit_k_min -11
_diffrn_reflns_limit_l_max 20
_diffrn_reflns_limit_l_min -20
_diffrn_reflns_number 22548
_diffrn_reflns_point_group_measured_fraction_full 0.995
_diffrn_reflns_point_group_measured_fraction_max 0.964
_diffrn_reflns_theta_full 67.679
_diffrn_reflns_theta_max 79.102
_diffrn_reflns_theta_min 3.533
_diffrn_source 'rotating-anode X-ray tube'
_exptl_absorpt_coefficient_mu 3.968
_exptl_absorpt_correction_T_max 0.6653
_exptl_absorpt_correction_T_min 0.5516
_exptl_absorpt_correction_type empirical
_exptl_absorpt_process_details 'SADABS Sheldrick 1996'
_exptl_crystal_colour colourless
_exptl_crystal_density_diffrn 1.477
_exptl_crystal_description prismatic
_exptl_crystal_F_000 920
_exptl_crystal_size_max 0.200
_exptl_crystal_size_mid 0.150
_exptl_crystal_size_min 0.100
_refine_diff_density_max 1.040
_refine_diff_density_min -0.826
_refine_diff_density_rms 0.253
_refine_ls_extinction_method none
_refine_ls_goodness_of_fit_ref 1.179
_refine_ls_hydrogen_treatment constr
_refine_ls_matrix_type full
_refine_ls_number_parameters 255
_refine_ls_number_reflns 4166
_refine_ls_number_restraints 0
_refine_ls_restrained_S_all 1.179
_refine_ls_R_factor_all 0.0730
_refine_ls_R_factor_gt 0.0636
_refine_ls_shift/su_max 0.000
_refine_ls_shift/su_mean 0.000
_refine_ls_structure_factor_coef Fsqd
_refine_ls_weighting_details 'w=1/[\s^2^(Fo^2^)+(0.1178P)^2^+1.0550P] where P=(Fo^2^+2Fc^2^)/3'
_refine_ls_weighting_scheme calc
_refine_ls_wR_factor_gt 0.1779
_refine_ls_wR_factor_ref 0.1923
_reflns_Friedel_coverage 0.000
_reflns_number_gt 3776
_reflns_number_total 4166
_reflns_threshold_expression 'I > 2\s(I)'
_cod_data_source_file c6ob02719a4.cif
_cod_data_source_block 7-OMs-8-Cl-Ts-R
_cod_depositor_comments 'Adding full bibliography for 7155441--7155444.cif.'
_cod_database_code 7155443
_shelx_shelxl_version_number 2014/7
_shelx_space_group_comment
;
The symmetry employed for this shelxl refinement is uniquely defined
by the following loop, which should always be used as a source of
symmetry information in preference to the above space-group names.
They are only intended as comments.
;
_shelx_estimated_absorpt_t_min 0.504
_shelx_estimated_absorpt_t_max 0.692

loop_
_space_group_symop_operation_xyz
'x, y, z'
'-x, y+1/2, -z+1/2'
'-x, -y, -z'
'x, -y-1/2, z-1/2'

loop_
_atom_site_label
_atom_site_type_symbol
_atom_site_fract_x
_atom_site_fract_y
_atom_site_fract_z
_atom_site_U_iso_or_equiv
_atom_site_adp_type
_atom_site_occupancy
_atom_site_site_symmetry_order
_atom_site_calc_flag
_atom_site_refinement_flags_posn
_atom_site_refinement_flags_adp
C1 C 0.2617(2) 0.7460(3) 0.45708(15) 0.0366(5) Uani 1 1 d . .
C2 C 0.3305(2) 0.7972(3) 0.52886(17) 0.0447(6) Uani 1 1 d . .
H2A H 0.4065 0.7791 0.5191 0.054 Uiso 1 1 calc R U
H2B H 0.3124 0.7435 0.5771 0.054 Uiso 1 1 calc R U
C3 C 0.3163(3) 0.9514(3) 0.5456(2) 0.0509(7) Uani 1 1 d . .
H3A H 0.3569 1.0069 0.5074 0.061 Uiso 1 1 calc R U
H3B H 0.3443 0.9733 0.6009 0.061 Uiso 1 1 calc R U
C4 C 0.1978(3) 0.9890(3) 0.53632(18) 0.0490(7) Uani 1 1 d . .
H4A H 0.1571 0.9323 0.5739 0.059 Uiso 1 1 calc R U
H4B H 0.1880 1.0885 0.5498 0.059 Uiso 1 1 calc R U
C5 C 0.1563(2) 0.9622(3) 0.45110(16) 0.0396(6) Uani 1 1 d . .
C6 C 0.1936(2) 0.8450(3) 0.40954(15) 0.0352(5) Uani 1 1 d . .
C7 C 0.1593(2) 0.8257(3) 0.32790(15) 0.0346(5) Uani 1 1 d . .
C8 C 0.0850(2) 0.9176(3) 0.29249(15) 0.0374(5) Uani 1 1 d . .
C9 C 0.0469(2) 1.0295(3) 0.33418(18) 0.0431(6) Uani 1 1 d . .
H9 H -0.0042 1.0907 0.3090 0.052 Uiso 1 1 calc R U
C10 C 0.0833(2) 1.0520(3) 0.41261(19) 0.0449(6) Uani 1 1 d . .
H10 H 0.0580 1.1303 0.4409 0.054 Uiso 1 1 calc R U
C11 C 0.3655(2) 0.3713(3) 0.37361(18) 0.0434(6) Uani 1 1 d . .
C12 C 0.4678(3) 0.4277(4) 0.3710(2) 0.0556(8) Uani 1 1 d . .
H12 H 0.5015 0.4700 0.4174 0.067 Uiso 1 1 calc R U
C13 C 0.5190(3) 0.4210(5) 0.2998(2) 0.0645(10) Uani 1 1 d . .
H13 H 0.5876 0.4621 0.2964 0.077 Uiso 1 1 calc R U
C14 C 0.4716(3) 0.3550(5) 0.2334(2) 0.0617(9) Uani 1 1 d . .
C15 C 0.3698(3) 0.3018(5) 0.2368(2) 0.0682(11) Uani 1 1 d . .
H15 H 0.3365 0.2587 0.1906 0.082 Uiso 1 1 calc R U
C16 C 0.3156(3) 0.3104(4) 0.3072(2) 0.0572(8) Uani 1 1 d . .
H16 H 0.2450 0.2747 0.3094 0.069 Uiso 1 1 calc R U
C17 C 0.5322(3) 0.3451(6) 0.1574(3) 0.0818(14) Uani 1 1 d . .
H17A H 0.5764 0.2608 0.1593 0.123 Uiso 1 1 calc R U
H17B H 0.5781 0.4272 0.1530 0.123 Uiso 1 1 calc R U
H17C H 0.4814 0.3408 0.1106 0.123 Uiso 1 1 calc R U
C18 C 0.0233(3) 1.0885(4) 0.10789(18) 0.0474(7) Uani 1 1 d . .
H18A H 0.0492 1.1283 0.0583 0.071 Uiso 1 1 calc R U
H18B H 0.0266 1.1594 0.1504 0.071 Uiso 1 1 calc R U
H18C H -0.0508 1.0575 0.0982 0.071 Uiso 1 1 calc R U
N1 N 0.25004(19) 0.6186(3) 0.43762(13) 0.0402(5) Uani 1 1 d . .
O1 O 0.31739(16) 0.5350(2) 0.49286(12) 0.0447(5) Uani 1 1 d . .
O2 O 0.3719(2) 0.3073(3) 0.52666(14) 0.0613(6) Uani 1 1 d . .
O3 O 0.19457(19) 0.3398(2) 0.45548(14) 0.0535(5) Uani 1 1 d . .
O4 O 0.04239(15) 0.8894(2) 0.21438(11) 0.0412(5) Uani 1 1 d . .
O5 O 0.08896(17) 0.8402(2) 0.07896(12) 0.0493(5) Uani 1 1 d . .
O6 O 0.20741(15) 0.9928(3) 0.16502(13) 0.0489(5) Uani 1 1 d . .
S1 S 0.30465(6) 0.37479(7) 0.46576(4) 0.0446(2) Uani 1 1 d . .
S2 S 0.10305(5) 0.94700(7) 0.13777(4) 0.0379(2) Uani 1 1 d . .
Cl1 Cl 0.20586(5) 0.69227(7) 0.26983(4) 0.0423(2) Uani 1 1 d . .

loop_
_atom_site_aniso_label
_atom_site_aniso_U_11
_atom_site_aniso_U_22
_atom_site_aniso_U_33
_atom_site_aniso_U_23
_atom_site_aniso_U_13
_atom_site_aniso_U_12
C1 0.0374(13) 0.0405(14) 0.0319(12) 0.0006(10) 0.0026(10) -0.0052(10)
C2 0.0462(15) 0.0508(17) 0.0366(14) 0.0010(12) -0.0026(11) -0.0067(12)
C3 0.0574(18) 0.0510(18) 0.0435(16) -0.0075(13) -0.0035(13) -0.0118(14)
C4 0.0631(19) 0.0473(16) 0.0370(14) -0.0089(12) 0.0070(13) -0.0054(14)
C5 0.0449(14) 0.0391(14) 0.0355(13) -0.0028(10) 0.0086(10) -0.0071(11)
C6 0.0362(12) 0.0363(13) 0.0333(12) 0.0015(10) 0.0025(9) -0.0043(10)
C7 0.0362(12) 0.0356(13) 0.0322(12) -0.0009(9) 0.0039(9) -0.0029(10)
C8 0.0355(12) 0.0435(14) 0.0334(12) 0.0042(10) 0.0049(9) -0.0038(11)
C9 0.0422(14) 0.0426(15) 0.0452(15) 0.0065(12) 0.0092(11) 0.0053(11)
C10 0.0508(16) 0.0381(14) 0.0468(16) -0.0028(11) 0.0125(12) 0.0001(11)
C11 0.0412(14) 0.0474(16) 0.0414(14) -0.0001(12) 0.0013(11) 0.0036(12)
C12 0.0438(16) 0.075(2) 0.0472(17) -0.0036(15) -0.0049(12) -0.0020(15)
C13 0.0351(15) 0.099(3) 0.060(2) 0.003(2) 0.0025(13) 0.0005(17)
C14 0.0447(17) 0.090(3) 0.0505(18) -0.0022(17) 0.0036(13) 0.0183(17)
C15 0.056(2) 0.100(3) 0.0481(18) -0.0195(19) -0.0011(15) 0.0026(19)
C16 0.0482(17) 0.073(2) 0.0502(17) -0.0133(16) 0.0011(14) -0.0060(15)
C17 0.057(2) 0.126(4) 0.063(2) -0.005(2) 0.0105(18) 0.019(2)
C18 0.0503(16) 0.0489(16) 0.0435(15) 0.0065(13) 0.0067(12) 0.0117(13)
N1 0.0422(12) 0.0450(13) 0.0331(11) 0.0015(9) 0.0001(9) 0.0054(10)
O1 0.0501(11) 0.0433(11) 0.0400(10) 0.0003(8) -0.0038(8) 0.0012(9)
O2 0.0827(17) 0.0516(13) 0.0490(13) 0.0092(10) -0.0022(12) 0.0092(12)
O3 0.0553(13) 0.0504(12) 0.0556(13) -0.0024(10) 0.0121(10) -0.0117(10)
O4 0.0368(9) 0.0551(12) 0.0318(9) 0.0056(8) 0.0011(7) -0.0040(8)
O5 0.0533(12) 0.0537(12) 0.0412(11) -0.0068(9) 0.0055(9) 0.0085(10)
O6 0.0354(10) 0.0679(14) 0.0436(11) 0.0084(10) 0.0036(8) -0.0040(9)
S1 0.0519(4) 0.0415(4) 0.0405(4) 0.0033(3) 0.0039(3) -0.0042(3)
S2 0.0352(4) 0.0452(4) 0.0336(4) 0.0022(2) 0.0046(2) 0.0038(2)
Cl1 0.0487(4) 0.0441(4) 0.0339(3) -0.0052(2) 0.0005(3) 0.0040(3)

loop_
_atom_type_symbol
_atom_type_description
_atom_type_scat_dispersion_real
_atom_type_scat_dispersion_imag
_atom_type_scat_source
C C 0.0181 0.0091 'International Tables Vol C Tables 4.2.6.8 and 6.1.1.4'
H H 0.0000 0.0000 'International Tables Vol C Tables 4.2.6.8 and 6.1.1.4'
N N 0.0311 0.0180 'International Tables Vol C Tables 4.2.6.8 and 6.1.1.4'
O O 0.0492 0.0322 'International Tables Vol C Tables 4.2.6.8 and 6.1.1.4'
S S 0.3331 0.5567 'International Tables Vol C Tables 4.2.6.8 and 6.1.1.4'
Cl Cl 0.3639 0.7018 'International Tables Vol C Tables 4.2.6.8 and 6.1.1.4'

loop_
_geom_angle_atom_site_label_1
_geom_angle_atom_site_label_2
_geom_angle_atom_site_label_3
_geom_angle
N1 C1 C6 115.3(2)
N1 C1 C2 124.4(3)
C6 C1 C2 120.0(2)
C1 C2 C3 113.1(3)
C1 C2 H2A 109.0
C3 C2 H2A 109.0
C1 C2 H2B 109.0
C3 C2 H2B 109.0
H2A C2 H2B 107.8
C2 C3 C4 109.6(3)
C2 C3 H3A 109.8
C4 C3 H3A 109.8
C2 C3 H3B 109.8
C4 C3 H3B 109.8
H3A C3 H3B 108.2
C5 C4 C3 109.9(2)
C5 C4 H4A 109.7
C3 C4 H4A 109.7
C5 C4 H4B 109.7
C3 C4 H4B 109.7
H4A C4 H4B 108.2
C10 C5 C6 119.7(3)
C10 C5 C4 121.0(3)
C6 C5 C4 119.4(3)
C5 C6 C7 118.9(2)
C5 C6 C1 116.5(2)
C7 C6 C1 124.5(2)
C8 C7 C6 119.1(2)
C8 C7 Cl1 118.2(2)
C6 C7 Cl1 122.7(2)
C9 C8 C7 121.6(2)
C9 C8 O4 119.4(2)
C7 C8 O4 118.8(2)
C10 C9 C8 119.6(3)
C10 C9 H9 120.2
C8 C9 H9 120.2
C9 C10 C5 121.1(3)
C9 C10 H10 119.4
C5 C10 H10 119.4
C16 C11 C12 121.5(3)
C16 C11 S1 120.8(2)
C12 C11 S1 117.7(2)
C13 C12 C11 118.6(3)
C13 C12 H12 120.7
C11 C12 H12 120.7
C12 C13 C14 120.6(3)
C12 C13 H13 119.7
C14 C13 H13 119.7
C15 C14 C13 119.8(3)
C15 C14 C17 121.2(4)
C13 C14 C17 119.0(4)
C14 C15 C16 120.6(3)
C14 C15 H15 119.7
C16 C15 H15 119.7
C11 C16 C15 118.8(3)
C11 C16 H16 120.6
C15 C16 H16 120.6
C14 C17 H17A 109.5
C14 C17 H17B 109.5
H17A C17 H17B 109.5
C14 C17 H17C 109.5
H17A C17 H17C 109.5
H17B C17 H17C 109.5
S2 C18 H18A 109.5
S2 C18 H18B 109.5
H18A C18 H18B 109.5
S2 C18 H18C 109.5
H18A C18 H18C 109.5
H18B C18 H18C 109.5
C1 N1 O1 108.3(2)
N1 O1 S1 107.74(16)
C8 O4 S2 119.49(17)
O3 S1 O2 120.49(16)
O3 S1 O1 109.92(13)
O2 S1 O1 100.83(13)
O3 S1 C11 110.85(14)
O2 S1 C11 110.04(15)
O1 S1 C11 102.85(13)
O5 S2 O6 121.18(14)
O5 S2 O4 104.46(13)
O6 S2 O4 108.39(11)
O5 S2 C18 108.51(15)
O6 S2 C18 110.58(16)
O4 S2 C18 101.84(13)

loop_
_geom_bond_atom_site_label_1
_geom_bond_atom_site_label_2
_geom_bond_distance
C1 N1 1.271(4)
C1 C6 1.477(4)
C1 C2 1.517(4)
C2 C3 1.517(5)
C2 H2A 0.9900
C2 H2B 0.9900
C3 C4 1.526(5)
C3 H3A 0.9900
C3 H3B 0.9900
C4 C5 1.506(4)
C4 H4A 0.9900
C4 H4B 0.9900
C5 C10 1.388(4)
C5 C6 1.412(4)
C6 C7 1.415(3)
C7 C8 1.390(4)
C7 Cl1 1.724(3)
C8 C9 1.377(4)
C8 O4 1.405(3)
C9 C10 1.376(4)
C9 H9 0.9500
C10 H10 0.9500
C11 C16 1.371(4)
C11 C12 1.393(5)
C11 S1 1.748(3)
C12 C13 1.379(5)
C12 H12 0.9500
C13 C14 1.380(5)
C13 H13 0.9500
C14 C15 1.377(6)
C14 C17 1.512(5)
C15 C16 1.387(5)
C15 H15 0.9500
C16 H16 0.9500
C17 H17A 0.9800
C17 H17B 0.9800
C17 H17C 0.9800
C18 S2 1.742(3)
C18 H18A 0.9800
C18 H18B 0.9800
C18 H18C 0.9800
N1 O1 1.455(3)
O1 S1 1.608(2)
O2 S1 1.437(2)
O3 S1 1.421(2)
O4 S2 1.6154(19)
O5 S2 1.422(2)
O6 S2 1.430(2)

loop_
_geom_torsion_atom_site_label_1
_geom_torsion_atom_site_label_2
_geom_torsion_atom_site_label_3
_geom_torsion_atom_site_label_4
_geom_torsion
N1 C1 C2 C3 -171.0(3)
C6 C1 C2 C3 2.5(4)
C1 C2 C3 C4 42.1(4)
C2 C3 C4 C5 -62.1(3)
C3 C4 C5 C10 -141.6(3)
C3 C4 C5 C6 37.5(4)
C10 C5 C6 C7 3.0(4)
C4 C5 C6 C7 -176.1(2)
C10 C5 C6 C1 -173.4(2)
C4 C5 C6 C1 7.5(4)
N1 C1 C6 C5 145.1(3)
C2 C1 C6 C5 -28.9(4)
N1 C1 C6 C7 -31.1(4)
C2 C1 C6 C7 154.8(3)
C5 C6 C7 C8 -3.9(4)
C1 C6 C7 C8 172.3(2)
C5 C6 C7 Cl1 176.1(2)
C1 C6 C7 Cl1 -7.8(4)
C6 C7 C8 C9 2.2(4)
Cl1 C7 C8 C9 -177.7(2)
C6 C7 C8 O4 -173.1(2)
Cl1 C7 C8 O4 7.0(3)
C7 C8 C9 C10 0.4(4)
O4 C8 C9 C10 175.7(2)
C8 C9 C10 C5 -1.3(5)
C6 C5 C10 C9 -0.5(4)
C4 C5 C10 C9 178.6(3)
C16 C11 C12 C13 -0.2(6)
S1 C11 C12 C13 177.4(3)
C11 C12 C13 C14 -2.4(6)
C12 C13 C14 C15 3.4(7)
C12 C13 C14 C17 -177.7(4)
C13 C14 C15 C16 -1.8(7)
C17 C14 C15 C16 179.4(4)
C12 C11 C16 C15 1.8(6)
S1 C11 C16 C15 -175.7(3)
C14 C15 C16 C11 -0.8(7)
C6 C1 N1 O1 -176.6(2)
C2 C1 N1 O1 -2.9(4)
C1 N1 O1 S1 -178.23(18)
C9 C8 O4 S2 96.0(3)
C7 C8 O4 S2 -88.6(3)
N1 O1 S1 O3 -50.0(2)
N1 O1 S1 O2 -178.18(18)
N1 O1 S1 C11 68.15(19)
C16 C11 S1 O3 -14.0(3)
C12 C11 S1 O3 168.4(3)
C16 C11 S1 O2 121.8(3)
C12 C11 S1 O2 -55.8(3)
C16 C11 S1 O1 -131.4(3)
C12 C11 S1 O1 51.0(3)
C8 O4 S2 O5 143.8(2)
C8 O4 S2 O6 13.3(2)
C8 O4 S2 C18 -103.3(2)
